data_2208262
loop_
_publ_author_name
'Zhang, Hui'
'Chen, Pu'
'Fang, Liang'

_publ_section_title
;
 Hexaimidazolium tetrachloromanganate(II) hexachloromanganate(II)
;
_journal_coeditor_code BT2012
_journal_issue 3
_journal_name_full 'Acta Crystallographica Section E'
_journal_page_first m658
_journal_page_last m660
_journal_paper_doi 10.1107/S1600536806006751
_journal_volume 62
_journal_year 2006
_chemical_formula_iupac '(C3 H5 N2)6 [Mn Cl6] [Mn Cl4]'
_chemical_formula_moiety '6C3 H5 N2 + , Cl6 Mn 4- , Cl4 Mn 2-'
_chemical_formula_sum 'C18 H30 Cl10 Mn2 N12'
_chemical_formula_weight 878.92
_chemical_name_systematic
;
Hexaimidazolium tetrachloromanganese(II) hexachloromanganese(II)
;
_space_group_IT_number 88
_symmetry_cell_setting tetragonal
_symmetry_space_group_name_Hall '-I 4ad'
_symmetry_space_group_name_H-M 'I 41/a :2'
_atom_sites_solution_hydrogens geom
_atom_sites_solution_primary direct
_atom_sites_solution_secondary difmap
_audit_creation_method SHELXL97
_cell_angle_alpha 90.00
_cell_angle_beta 90.00
_cell_angle_gamma 90.00
_cell_formula_units_Z 4
_cell_length_a 12.1117(19)
_cell_length_b 12.1117(19)
_cell_length_c 24.475(6)
_cell_measurement_reflns_used 24947
_cell_measurement_temperature 223(2)
_cell_measurement_theta_max 28.39
_cell_measurement_theta_min 1.88
_cell_volume 3590.3(12)
_computing_cell_refinement SAINT
_computing_data_collection 'SMART (Bruker, 1998)'
_computing_data_reduction SAINT
_computing_molecular_graphics 'ORTEP-3 (Farrugia, 1997) and DIAMOND (Brandenburg & Berndt, 1999)'
_computing_publication_material SHELXTL
_computing_structure_refinement SHELXTL
_computing_structure_solution 'SHELXTL (Sheldrick, 1997)'
_diffrn_ambient_temperature 293(2)
_diffrn_measured_fraction_theta_full 0.998
_diffrn_measured_fraction_theta_max 0.998
_diffrn_measurement_device_type 'Bruker APEX CCD area-detector'
_diffrn_measurement_method \w
_diffrn_radiation_monochromator graphite
_diffrn_radiation_source 'fine-focus sealed tube'
_diffrn_radiation_type MoK\a
_diffrn_radiation_wavelength 0.71073
_diffrn_reflns_av_R_equivalents 0.0685
_diffrn_reflns_av_sigmaI/netI 0.0344
_diffrn_reflns_limit_h_max 16
_diffrn_reflns_limit_h_min -16
_diffrn_reflns_limit_k_max 16
_diffrn_reflns_limit_k_min -16
_diffrn_reflns_limit_l_max 32
_diffrn_reflns_limit_l_min -32
_diffrn_reflns_number 24947
_diffrn_reflns_theta_full 28.39
_diffrn_reflns_theta_max 28.39
_diffrn_reflns_theta_min 1.88
_diffrn_standards_number 0
_exptl_absorpt_coefficient_mu 1.480
_exptl_absorpt_correction_T_max 0.77
_exptl_absorpt_correction_T_min 0.71
_exptl_absorpt_correction_type multi-scan
_exptl_absorpt_process_details '(SADABS; Bruker, 1998)'
_exptl_crystal_colour 'light yellow'
_exptl_crystal_density_diffrn 1.626
_exptl_crystal_density_method 'not measured'
_exptl_crystal_description prism
_exptl_crystal_F_000 1768
_exptl_crystal_size_max 0.24
_exptl_crystal_size_mid 0.20
_exptl_crystal_size_min 0.18
_refine_diff_density_max 0.384
_refine_diff_density_min -0.420
_refine_ls_extinction_method none
_refine_ls_goodness_of_fit_ref 1.091
_refine_ls_hydrogen_treatment constr
_refine_ls_matrix_type full
_refine_ls_number_parameters 96
_refine_ls_number_reflns 2253
_refine_ls_number_restraints 0
_refine_ls_restrained_S_all 1.091
_refine_ls_R_factor_all 0.0556
_refine_ls_R_factor_gt 0.0359
_refine_ls_shift/su_max 0.001
_refine_ls_shift/su_mean 0.000
_refine_ls_structure_factor_coef Fsqd
_refine_ls_weighting_details 'calc w = 1/[\s^2^(Fo^2^)+(0.0321P)^2^+6.1483P] where P=(Fo^2^+2Fc^2^)/3'
_refine_ls_weighting_scheme calc
_refine_ls_wR_factor_gt 0.0879
_refine_ls_wR_factor_ref 0.0950
_reflns_number_gt 1690
_reflns_number_total 2253
_reflns_threshold_expression I>2\s(I)
_cod_data_source_file bt2012.cif
_cod_data_source_block I
_cod_original_cell_volume 3590.3(11)
_cod_original_sg_symbol_H-M 'I 41/a'
_cod_database_code 2208262
_cod_database_fobs_code 2208262

loop_
_symmetry_equiv_pos_as_xyz
'x, y, z'
'-x+1/2, -y, z+1/2'
'-y+3/4, x+1/4, z+1/4'
'y+3/4, -x+3/4, z+3/4'
'x+1/2, y+1/2, z+1/2'
'-x+1, -y+1/2, z+1'
'-y+5/4, x+3/4, z+3/4'
'y+5/4, -x+5/4, z+5/4'
'-x, -y, -z'
'x-1/2, y, -z-1/2'
'y-3/4, -x-1/4, -z-1/4'
'-y-3/4, x-3/4, -z-3/4'
'-x+1/2, -y+1/2, -z+1/2'
'x, y+1/2, -z'
'y-1/4, -x+1/4, -z+1/4'
'-y-1/4, x-1/4, -z-1/4'

loop_
_atom_site_type_symbol
_atom_site_label
_atom_site_fract_x
_atom_site_fract_y
_atom_site_fract_z
_atom_site_U_iso_or_equiv
_atom_site_adp_type
_atom_site_calc_flag
_atom_site_refinement_flags
_atom_site_occupancy
Mn Mn1 0.5000 0.7500 0.1250 0.0299(2) Uani d S 1
Mn Mn2 1.0000 0.7500 0.8750 0.02379(18) Uani d S 1
Cl Cl1 0.41108(8) 0.62224(7) 0.06715(3) 0.0526(2) Uani d . 1
Cl Cl2 0.79034(5) 0.76010(5) 0.87895(2) 0.02651(15) Uani d . 1
Cl Cl3 1.0000 0.7500 0.98121(3) 0.0300(2) Uani d S 1
C C1 0.9463(4) 0.7508(4) 0.18962(14) 0.102(2) Uani d . 0.5
N N1 0.9463(4) 0.7508(4) 0.18962(14) 0.102(2) Uani d . 0.5
H H1 0.9047 0.7521 0.2186 0.123 Uiso calc R 1
N N2 1.0000 0.7500 0.10813(14) 0.0504(11) Uani d S 1
H H2 1.0000 0.7500 0.0726 0.060 Uiso calc SR 1
N N3 0.1958(2) 1.0435(2) 0.03413(11) 0.0438(7) Uani d . 1
H H3 0.1765 1.1044 0.0503 0.053 Uiso calc R 1
N N4 0.2104(2) 0.9179(2) -0.02475(10) 0.0434(7) Uani d . 1
H H4 0.2025 0.8806 -0.0549 0.052 Uiso calc R 1
C C5 0.9108(3) 0.7500(3) 0.13883(18) 0.0596(10) Uani d . 1
H H5 0.8370 0.7495 0.1269 0.072 Uiso calc R 1
C C6 0.1649(3) 1.0129(3) -0.01436(13) 0.0414(7) Uani d . 1
H H6 0.1179 1.0525 -0.0378 0.050 Uiso calc R 1
C C7 0.2628(3) 0.9657(3) 0.05542(14) 0.0522(9) Uani d . 1
H H7 0.2968 0.9674 0.0899 0.063 Uiso calc R 1
C C8 0.2716(3) 0.8864(3) 0.01851(15) 0.0486(8) Uani d . 1
H H8 0.3127 0.8209 0.0218 0.058 Uiso calc R 1

loop_
_atom_site_aniso_label
_atom_site_aniso_U_11
_atom_site_aniso_U_22
_atom_site_aniso_U_33
_atom_site_aniso_U_12
_atom_site_aniso_U_13
_atom_site_aniso_U_23
Mn1 0.0342(3) 0.0342(3) 0.0214(4) 0.000 0.000 0.000
Mn2 0.0249(2) 0.0249(2) 0.0216(4) 0.000 0.000 0.000
Cl1 0.0736(6) 0.0428(4) 0.0414(4) -0.0189(4) -0.0125(4) -0.0017(3)
Cl2 0.0251(3) 0.0289(3) 0.0255(3) 0.0009(2) -0.0022(2) 0.0011(2)
Cl3 0.0321(5) 0.0394(5) 0.0186(4) -0.0011(4) 0.000 0.000
C1 0.202(6) 0.0510(19) 0.054(2) 0.026(4) 0.057(3) 0.015(2)
N1 0.202(6) 0.0510(19) 0.054(2) 0.026(4) 0.057(3) 0.015(2)
N2 0.101(4) 0.032(2) 0.0186(15) 0.009(2) 0.000 0.000
N3 0.0568(17) 0.0354(14) 0.0392(14) 0.0004(12) 0.0155(13) -0.0109(11)
N4 0.0538(17) 0.0415(15) 0.0348(14) -0.0161(13) 0.0069(12) -0.0140(11)
C5 0.061(2) 0.0394(19) 0.078(3) -0.0031(17) 0.005(2) -0.0028(18)
C6 0.0359(16) 0.0469(18) 0.0415(17) -0.0022(14) -0.0041(13) 0.0076(14)
C7 0.054(2) 0.068(2) 0.0345(17) -0.0090(17) -0.0137(15) 0.0025(16)
C8 0.0423(18) 0.0387(18) 0.065(2) 0.0091(14) 0.0069(16) 0.0043(16)

loop_
_atom_type_symbol
_atom_type_description
_atom_type_scat_dispersion_real
_atom_type_scat_dispersion_imag
_atom_type_scat_source
C C 0.0033 0.0016 'International Tables Vol C Tables 4.2.6.8 and 6.1.1.4'
H H 0.0000 0.0000 'International Tables Vol C Tables 4.2.6.8 and 6.1.1.4'
N N 0.0061 0.0033 'International Tables Vol C Tables 4.2.6.8 and 6.1.1.4'
Cl Cl 0.1484 0.1585 'International Tables Vol C Tables 4.2.6.8 and 6.1.1.4'
Mn Mn 0.3368 0.7283 'International Tables Vol C Tables 4.2.6.8 and 6.1.1.4'

loop_
_geom_angle_atom_site_label_1
_geom_angle_atom_site_label_2
_geom_angle_atom_site_label_3
_geom_angle_site_symmetry_1
_geom_angle_site_symmetry_3
_geom_angle
_geom_angle_publ_flag
Cl1 Mn1 Cl1 . 6_564 106.18(4) yes
Cl1 Mn1 Cl1 . 12_766 111.14(2) ?
Cl1 Mn1 Cl1 6_564 12_766 111.14(2) ?
Cl1 Mn1 Cl1 . 15_565 111.14(2) yes
Cl1 Mn1 Cl1 6_564 15_565 111.14(2) ?
Cl1 Mn1 Cl1 12_766 15_565 106.18(4) ?
Cl2 Mn2 Cl2 16_757 11_677 175.65(3) ?
Cl2 Mn2 Cl2 16_757 6_664 90.0830(10) ?
Cl2 Mn2 Cl2 11_677 6_664 90.0830(10) ?
Cl2 Mn2 Cl2 16_757 . 90.0830(10) ?
Cl2 Mn2 Cl2 11_677 . 90.0830(10) yes
Cl2 Mn2 Cl2 6_664 . 175.65(3) yes
Cl2 Mn2 Cl3 16_757 11_677 87.825(13) ?
Cl2 Mn2 Cl3 11_677 11_677 87.825(13) ?
Cl2 Mn2 Cl3 6_664 11_677 92.175(13) ?
Cl2 Mn2 Cl3 . 11_677 92.175(13) ?
Cl2 Mn2 Cl3 16_757 . 92.175(13) ?
Cl2 Mn2 Cl3 11_677 . 92.175(13) yes
Cl2 Mn2 Cl3 6_664 . 87.825(13) ?
Cl2 Mn2 Cl3 . . 87.825(13) yes
Cl3 Mn2 Cl3 11_677 . 180.0 yes
C1 C1 C5 6_664 . 109.1(3) ?
N1 N1 C5 6_664 . 109.1(3) ?
N1 N1 H1 6_664 . 125.5 ?
C5 N1 H1 . . 125.5 ?
C5 N2 C5 . 6_664 110.3(5) ?
C5 N2 H2 . . 124.8 ?
C5 N2 H2 6_664 . 124.8 ?
C6 N3 C7 . . 109.1(3) ?
C6 N3 H3 . . 125.4 ?
C7 N3 H3 . . 125.4 ?
C6 N4 C8 . . 109.3(3) ?
C6 N4 H4 . . 125.4 ?
C8 N4 H4 . . 125.4 ?
N1 C5 N2 . . 105.8(4) ?
N1 C5 H5 . . 127.1 ?
N2 C5 H5 . . 127.1 ?
N3 C6 N4 . . 108.0(3) ?
N3 C6 H6 . . 126.0 ?
N4 C6 H6 . . 126.0 ?
C8 C7 N3 . . 107.0(3) ?
C8 C7 H7 . . 126.5 ?
N3 C7 H7 . . 126.5 ?
C7 C8 N4 . . 106.7(3) ?
C7 C8 H8 . . 126.7 ?
N4 C8 H8 . . 126.7 ?

loop_
_geom_bond_atom_site_label_1
_geom_bond_atom_site_label_2
_geom_bond_site_symmetry_2
_geom_bond_distance
_geom_bond_publ_flag
Mn1 Cl1 . 2.3578(8) yes
Mn1 Cl1 6_564 2.3578(8) yes
Mn1 Cl1 12_766 2.3578(8) yes
Mn1 Cl1 15_565 2.3578(8) yes
Mn2 Cl2 16_757 2.5441(7) yes
Mn2 Cl2 11_677 2.5441(7) yes
Mn2 Cl2 6_664 2.5441(7) yes
Mn2 Cl2 . 2.5441(7) yes
Mn2 Cl3 11_677 2.5994(10) yes
Mn2 Cl3 . 2.5994(10) yes
C1 C1 6_664 1.300(10) ?
N1 N1 6_664 1.300(10) ?
N1 C5 . 1.315(6) ?
N1 H1 . 0.8700 ?
N2 C5 . 1.316(4) ?
N2 C5 6_664 1.316(4) ?
N2 H2 . 0.8700 ?
N3 C6 . 1.298(4) ?
N3 C7 . 1.348(4) ?
N3 H3 . 0.8700 ?
N4 C6 . 1.301(4) ?
N4 C8 . 1.348(4) ?
N4 H4 . 0.8700 ?
C5 H5 . 0.9400 ?
C6 H6 . 0.9400 ?
C7 C8 . 1.322(5) ?
C7 H7 . 0.9400 ?
C8 H8 . 0.9400 ?

loop_
_geom_hbond_atom_site_label_D
_geom_hbond_atom_site_label_H
_geom_hbond_atom_site_label_A
_geom_hbond_site_symmetry_A
_geom_hbond_distance_DH
_geom_hbond_distance_HA
_geom_hbond_distance_DA
_geom_hbond_angle_DHA
_geom_hbond_publ_flag
N1 H1 Cl1 8_454 0.87 2.66 3.419(4) 146 yes
N2 H2 Cl3 1_554 0.87 2.24 3.106(4) 180 yes
N3 H3 Cl2 9_676 0.87 2.42 3.196(3) 149 yes
N4 H4 Cl2 6_563 0.87 2.35 3.194(3) 163 yes
